data_4340855
loop_
_publ_author_name
'Pal, Raja'
'Groy, Thomas L.'
'Bowman, Amanda C.'
'Trovitch, Ryan J.'

_publ_section_title
;
 Preparation and Hydrosilylation Activity of a Molybdenum Carbonyl Complex
 That Features a Pentadentate Bis(imino)pyridine Ligand.
;
_journal_issue 17
_journal_name_full 'Inorganic chemistry'
_journal_page_first 9357
_journal_page_last 9365
_journal_paper_doi 10.1021/ic501465v
_journal_volume 53
_journal_year 2014
_chemical_formula_moiety 'C42 H46 Mo N3 O1.50 P2'
_chemical_formula_sum 'C42 H46 Mo N3 O1.5 P2'
_chemical_formula_weight 774.70
_space_group_crystal_system monoclinic
_space_group_IT_number 14
_space_group_name_Hall '-P 2ybc'
_space_group_name_H-M_alt 'P 1 21/c 1'
_symmetry_space_group_name_Hall '-P 2ybc'
_symmetry_space_group_name_H-M 'P 1 21/c 1'
_atom_sites_solution_hydrogens geom
_atom_sites_solution_primary direct
_atom_sites_solution_secondary difmap
_cell_angle_alpha 90
_cell_angle_beta 101.3630(10)
_cell_angle_gamma 90
_cell_formula_units_Z 4
_cell_length_a 11.4934(9)
_cell_length_b 21.9925(16)
_cell_length_c 14.9835(11)
_cell_measurement_reflns_used 1370
_cell_measurement_temperature 123.(2)
_cell_measurement_theta_max 19.1380
_cell_measurement_theta_min 2.2492
_cell_volume 3713.1(5)
_computing_cell_refinement 'SAINT V7.68A (Bruker AXS, 2009)'
_computing_data_collection 'Bruker Instrument Service v2010, 9, 0, 0 (Bruker AXS, 2010)'
_computing_data_reduction 'SAINT V7.68A (Bruker AXS, 2009)'
_computing_molecular_graphics 'XShell ver. 6.3.1 (Bruker AXS, 2004)'
_computing_publication_material 'Bruker APEX2 v2010.9-1 (Bruker AXS, 2010)'
_computing_structure_refinement 'SHELXL-97 (Sheldrick, 2008)'
_computing_structure_solution 'SHELXS-97 (Sheldrick, 2008)'
_diffrn_ambient_temperature 123.(2)
_diffrn_detector_area_resol_mean 8.3330
_diffrn_measured_fraction_theta_full 0.998
_diffrn_measured_fraction_theta_max 0.998
_diffrn_measurement_device_type 'Bruker Smart APEX'
_diffrn_measurement_method '\w and \f scans'
_diffrn_radiation_monochromator graphite
_diffrn_radiation_type MoK\a
_diffrn_radiation_wavelength 0.71073
_diffrn_reflns_av_R_equivalents 0.1195
_diffrn_reflns_av_sigmaI/netI 0.0961
_diffrn_reflns_limit_h_max 13
_diffrn_reflns_limit_h_min -13
_diffrn_reflns_limit_k_max 26
_diffrn_reflns_limit_k_min -26
_diffrn_reflns_limit_l_max 18
_diffrn_reflns_limit_l_min -18
_diffrn_reflns_number 30677
_diffrn_reflns_theta_full 25.39
_diffrn_reflns_theta_max 25.39
_diffrn_reflns_theta_min 1.85
_diffrn_source_type 'sealed tube'
_exptl_absorpt_coefficient_mu 0.478
_exptl_absorpt_correction_T_max .99
_exptl_absorpt_correction_T_min .95
_exptl_absorpt_correction_type multi-scan
_exptl_absorpt_process_details 'SADABS Version 2008/1 (Bruker AXS, 2008)'
_exptl_crystal_colour pink
_exptl_crystal_density_diffrn 1.386
_exptl_crystal_density_method 'not measured'
_exptl_crystal_description plate
_exptl_crystal_F_000 1612
_exptl_crystal_size_max .3
_exptl_crystal_size_mid .1
_exptl_crystal_size_min .03
_refine_diff_density_max 1.087
_refine_diff_density_min -1.137
_refine_ls_extinction_method none
_refine_ls_goodness_of_fit_ref 1.002
_refine_ls_hydrogen_treatment mixed
_refine_ls_matrix_type full
_refine_ls_number_parameters 440
_refine_ls_number_reflns 6808
_refine_ls_number_restraints 0
_refine_ls_restrained_S_all 1.002
_refine_ls_R_factor_all 0.1003
_refine_ls_R_factor_gt 0.0537
_refine_ls_shift/su_max 0.000
_refine_ls_shift/su_mean 0.000
_refine_ls_structure_factor_coef Fsqd
_refine_ls_weighting_details 'w=1/[\s^2^(Fo^2^)+(0.0518P)^2^+2.5637P] where P=(Fo^2^+2Fc^2^)/3'
_refine_ls_weighting_scheme calc
_refine_ls_wR_factor_gt 0.1092
_refine_ls_wR_factor_ref 0.1274
_reflns_number_gt 4493
_reflns_number_total 6808
_reflns_threshold_expression 'I > 2\s(I)'
_cod_data_source_file ic501465v_si_002.cif
_cod_data_source_block Ph2PPrPDIMoCO
_cod_depositor_comments 'Adding full bibliography for 4340855--4340856.cif.'
_cod_original_formula_sum 'C42 H46 Mo N3 O1.50 P2'
_cod_database_code 4340855

loop_
_space_group_symop_operation_xyz
'x, y, z'
'-x, y+1/2, -z+1/2'
'-x, -y, -z'
'x, -y-1/2, z-1/2'

loop_
_atom_site_type_symbol
_atom_site_label
_atom_site_fract_x
_atom_site_fract_y
_atom_site_fract_z
_atom_site_U_iso_or_equiv
_atom_site_adp_type
_atom_site_calc_flag
_atom_site_refinement_flags_adp
_atom_site_refinement_flags_occupancy
_atom_site_refinement_flags_posn
_atom_site_occupancy
_atom_site_disorder_assembly
_atom_site_disorder_group
Mo Mo1 0.74097(4) 0.14433(2) 0.42597(3) 0.01699(13) Uani d . . . 1.0 . .
P P1 0.53939(11) 0.11425(6) 0.35845(9) 0.0191(3) Uani d . . . 1.0 . .
P P2 0.95866(11) 0.13017(6) 0.47354(9) 0.0196(3) Uani d . . . 1.0 . .
N N1 0.6593(3) 0.18610(18) 0.5211(3) 0.0203(9) Uani d . . . 1.0 . .
N N2 0.7456(3) 0.23649(17) 0.3981(3) 0.0187(9) Uani d . . . 1.0 . .
N N3 0.8110(3) 0.15242(18) 0.3011(3) 0.0203(9) Uani d . . . 1.0 . .
C C1 0.5806(5) 0.2832(2) 0.5787(4) 0.0295(13) Uani d . . . 1.0 . .
H H1A 0.4983 0.2689 0.5682 0.044 Uiso calc U . R 1.0 . .
H H1B 0.5819 0.3266 0.5636 0.044 Uiso calc U . R 1.0 . .
H H1C 0.6176 0.2773 0.6429 0.044 Uiso calc U . R 1.0 . .
C C2 0.6485(4) 0.2478(2) 0.5194(3) 0.0202(11) Uani d . . . 1.0 . .
C C3 0.7018(4) 0.2770(2) 0.4546(3) 0.0220(11) Uani d . . . 1.0 . .
C C4 0.7154(4) 0.3403(2) 0.4412(4) 0.0296(13) Uani d . . . 1.0 . .
H H4 0.691 0.3689 0.4813 0.035 Uiso calc U . R 1.0 . .
C C5 0.7644(5) 0.3598(2) 0.3693(4) 0.0327(13) Uani d . . . 1.0 . .
H H5 0.7733 0.4021 0.3604 0.039 Uiso calc U . R 1.0 . .
C C6 0.8011(5) 0.3189(2) 0.3094(4) 0.0290(13) Uani d . . . 1.0 . .
H H6 0.8317 0.3329 0.2586 0.035 Uiso calc U . R 1.0 . .
C C7 0.7916(4) 0.2572(2) 0.3263(3) 0.0207(11) Uani d . . . 1.0 . .
C C8 0.8299(4) 0.2081(2) 0.2737(3) 0.0201(11) Uani d . . . 1.0 . .
C C9 0.8928(5) 0.2233(3) 0.1979(4) 0.0316(13) Uani d . . . 1.0 . .
H H9A 0.9703 0.2413 0.2232 0.047 Uiso calc U . R 1.0 . .
H H9B 0.8453 0.2525 0.1565 0.047 Uiso calc U . R 1.0 . .
H H9C 0.9039 0.1862 0.1644 0.047 Uiso calc U . R 1.0 . .
C C10 0.5893(4) 0.1526(2) 0.5779(3) 0.0238(12) Uani d . . . 1.0 . .
H H10A 0.5818 0.1777 0.6313 0.029 Uiso calc U . R 1.0 . .
H H10B 0.6317 0.1147 0.6005 0.029 Uiso calc U . R 1.0 . .
C C11 0.4655(4) 0.1367(2) 0.5244(3) 0.0239(11) Uani d . . . 1.0 . .
H H11A 0.4271 0.1745 0.4976 0.029 Uiso calc U . R 1.0 . .
H H11B 0.4179 0.1209 0.5676 0.029 Uiso calc U . R 1.0 . .
C C12 0.4616(4) 0.0898(2) 0.4476(3) 0.0245(12) Uani d . . . 1.0 . .
H H12A 0.3777 0.0814 0.4198 0.029 Uiso calc U . R 1.0 . .
H H12B 0.4974 0.0513 0.4743 0.029 Uiso calc U . R 1.0 . .
C C13 0.4325(4) 0.1683(2) 0.2925(3) 0.0191(11) Uani d . . . 1.0 . .
C C14 0.4620(4) 0.2286(2) 0.2848(3) 0.0231(12) Uani d . . . 1.0 . .
H H14 0.5384 0.2425 0.3139 0.028 Uiso calc U . R 1.0 . .
C C15 0.3821(5) 0.2694(2) 0.2351(4) 0.0278(13) Uani d . . . 1.0 . .
H H15 0.4036 0.3109 0.2309 0.033 Uiso calc U . R 1.0 . .
C C16 0.2720(5) 0.2496(3) 0.1921(3) 0.0314(14) Uani d . . . 1.0 . .
H H16 0.2176 0.2771 0.1573 0.038 Uiso calc U . R 1.0 . .
C C17 0.2400(5) 0.1890(3) 0.1996(4) 0.0319(13) Uani d . . . 1.0 . .
H H17 0.1637 0.1753 0.1701 0.038 Uiso calc U . R 1.0 . .
C C18 0.3191(4) 0.1490(2) 0.2497(3) 0.0273(12) Uani d . . . 1.0 . .
H H18 0.2965 0.1078 0.2553 0.033 Uiso calc U . R 1.0 . .
C C19 0.5217(4) 0.0503(2) 0.2794(3) 0.0213(11) Uani d . . . 1.0 . .
C C20 0.4761(5) -0.0064(2) 0.2959(4) 0.0275(12) Uani d . . . 1.0 . .
H H20 0.448 -0.013 0.3506 0.033 Uiso calc U . R 1.0 . .
C C21 0.4712(5) -0.0533(2) 0.2335(4) 0.0307(13) Uani d . . . 1.0 . .
H H21 0.442 -0.092 0.2467 0.037 Uiso calc U . R 1.0 . .
C C22 0.5080(5) -0.0442(3) 0.1527(4) 0.0335(14) Uani d . . . 1.0 . .
H H22 0.5031 -0.0763 0.1097 0.04 Uiso calc U . R 1.0 . .
C C23 0.5524(5) 0.0118(3) 0.1343(4) 0.0344(14) Uani d . . . 1.0 . .
H H23 0.5778 0.0183 0.0785 0.041 Uiso calc U . R 1.0 . .
C C24 0.5598(5) 0.0584(2) 0.1970(3) 0.0273(12) Uani d . . . 1.0 . .
H H24 0.5913 0.0966 0.184 0.033 Uiso calc U . R 1.0 . .
C C25 0.8550(4) 0.0997(2) 0.2571(3) 0.0249(12) Uani d . . . 1.0 . .
H H25A 0.8468 0.1076 0.1911 0.03 Uiso calc U . R 1.0 . .
H H25B 0.8068 0.0634 0.2646 0.03 Uiso calc U . R 1.0 . .
C C26 0.9852(5) 0.0875(2) 0.2991(3) 0.0280(12) Uani d . . . 1.0 . .
H H26A 1.0135 0.0533 0.266 0.034 Uiso calc U . R 1.0 . .
H H26B 1.0324 0.1238 0.29 0.034 Uiso calc U . R 1.0 . .
C C27 1.0089(4) 0.0723(2) 0.4005(3) 0.0239(12) Uani d . . . 1.0 . .
H H27A 1.0953 0.0661 0.4215 0.029 Uiso calc U . R 1.0 . .
H H27B 0.9692 0.0333 0.4087 0.029 Uiso calc U . R 1.0 . .
C C28 1.0508(4) 0.1969(2) 0.4621(3) 0.0192(11) Uani d . . . 1.0 . .
C C29 1.0128(4) 0.2536(2) 0.4879(3) 0.0219(11) Uani d . . . 1.0 . .
H H29 0.9431 0.2559 0.5129 0.026 Uiso calc U . R 1.0 . .
C C30 1.0744(5) 0.3061(2) 0.4778(4) 0.0299(13) Uani d . . . 1.0 . .
H H30 1.0465 0.3443 0.4946 0.036 Uiso calc U . R 1.0 . .
C C31 1.1780(5) 0.3029(3) 0.4426(4) 0.0351(14) Uani d . . . 1.0 . .
H H31 1.2206 0.3389 0.4348 0.042 Uiso calc U . R 1.0 . .
C C32 1.2185(5) 0.2472(3) 0.4192(4) 0.0311(13) Uani d . . . 1.0 . .
H H32 1.2898 0.2449 0.3963 0.037 Uiso calc U . R 1.0 . .
C C33 1.1556(4) 0.1949(2) 0.4288(3) 0.0257(12) Uani d . . . 1.0 . .
H H33 1.1844 0.1568 0.4124 0.031 Uiso calc U . R 1.0 . .
C C34 1.0266(4) 0.1033(2) 0.5880(3) 0.0204(11) Uani d . . . 1.0 . .
C C35 0.9590(5) 0.0971(2) 0.6540(4) 0.0308(13) Uani d . . . 1.0 . .
H H35 0.8762 0.1053 0.6395 0.037 Uiso calc U . R 1.0 . .
C C36 1.0112(6) 0.0789(3) 0.7411(4) 0.0417(16) Uani d . . . 1.0 . .
H H36 0.9646 0.0752 0.7866 0.05 Uiso calc U . R 1.0 . .
C C37 1.1308(5) 0.0663(2) 0.7619(4) 0.0376(15) Uani d . . . 1.0 . .
H H37 1.1663 0.0541 0.8219 0.045 Uiso calc U . R 1.0 . .
C C38 1.1994(5) 0.0711(2) 0.6970(4) 0.0359(14) Uani d . . . 1.0 . .
H H38 1.2817 0.0617 0.7115 0.043 Uiso calc U . R 1.0 . .
C C39 1.1477(5) 0.0899(2) 0.6102(4) 0.0281(13) Uani d . . . 1.0 . .
H H39 1.195 0.0938 0.5652 0.034 Uiso calc U . R 1.0 . .
C C40 0.7375(4) 0.0611(2) 0.4711(3) 0.0231(12) Uani d . . . 1.0 . .
O O1 0.7317(3) 0.01265(16) 0.5043(3) 0.0354(10) Uani d . . . 1.0 . .
O O1S 0.9843(11) 0.4984(6) 0.5183(8) 0.050(2) Uiso d . P G 0.272(4) A -1
C C1S 0.7894(12) 0.5335(9) 0.4529(14) 0.050(2) Uiso d . P G 0.272(4) A -1
H H1SA 0.7072 0.5192 0.4367 0.075 Uiso calc U P R 0.272(4) A -1
H H1SB 0.8227 0.5369 0.3977 0.075 Uiso calc U P R 0.272(4) A -1
H H1SC 0.7914 0.5733 0.4825 0.075 Uiso calc U P R 0.272(4) A -1
C C2S 0.8621(11) 0.4884(7) 0.5178(12) 0.050(2) Uiso d . P G 0.272(4) A -1
H H2SA 0.8463 0.494 0.5799 0.06 Uiso calc U P R 0.272(4) A -1
H H2SB 0.84 0.4463 0.4979 0.06 Uiso calc U P R 0.272(4) A -1
C C3S 1.0607(12) 0.4584(7) 0.5771(11) 0.050(2) Uiso d . P G 0.272(4) A -1
H H3SA 1.0424 0.4157 0.5584 0.06 Uiso calc U P R 0.272(4) A -1
H H3SB 1.0488 0.4634 0.6404 0.06 Uiso calc U P R 0.272(4) A -1
C C4S 1.1883(11) 0.4731(9) 0.5720(14) 0.050(2) Uiso d . P G 0.272(4) A -1
H H4SA 1.222 0.4394 0.5426 0.075 Uiso calc U P R 0.272(4) A -1
H H4SB 1.2347 0.479 0.6337 0.075 Uiso calc U P R 0.272(4) A -1
H H4SC 1.1904 0.5104 0.5365 0.075 Uiso calc U P R 0.272(4) A -1
O O2S 0.9255(11) 0.5121(7) 0.4813(9) 0.050(2) Uiso d . P G 0.228(4) A -2
C C5S 1.1052(14) 0.4707(12) 0.5673(16) 0.050(2) Uiso d . P G 0.228(4) A -2
H H5SA 1.1337 0.4291 0.5804 0.075 Uiso calc U P R 0.228(4) A -2
H H5SB 1.1394 0.4973 0.6182 0.075 Uiso calc U P R 0.228(4) A -2
H H5SC 1.1294 0.4851 0.5117 0.075 Uiso calc U P R 0.228(4) A -2
C C6S 0.9709(14) 0.4720(9) 0.5539(12) 0.050(2) Uiso d . P G 0.228(4) A -2
H H6SA 0.9386 0.4306 0.5397 0.06 Uiso calc U P R 0.228(4) A -2
H H6SB 0.9469 0.4859 0.6105 0.06 Uiso calc U P R 0.228(4) A -2
C C7S 0.7998(11) 0.5167(10) 0.4630(14) 0.050(2) Uiso d . P G 0.228(4) A -2
H H7SA 0.7725 0.5316 0.5177 0.06 Uiso calc U P R 0.228(4) A -2
H H7SB 0.7641 0.4763 0.4469 0.06 Uiso calc U P R 0.228(4) A -2
C C8S 0.7617(15) 0.5607(10) 0.3846(14) 0.050(2) Uiso d . P G 0.228(4) A -2
H H8SA 0.6904 0.5451 0.3442 0.075 Uiso calc U P R 0.228(4) A -2
H H8SB 0.8257 0.5649 0.3504 0.075 Uiso calc U P R 0.228(4) A -2
H H8SC 0.7444 0.6004 0.4085 0.075 Uiso calc U P R 0.228(4) A -2

loop_
_atom_site_aniso_label
_atom_site_aniso_U_11
_atom_site_aniso_U_22
_atom_site_aniso_U_33
_atom_site_aniso_U_12
_atom_site_aniso_U_13
_atom_site_aniso_U_23
Mo1 0.0151(2) 0.0162(2) 0.0195(2) -0.0001(2) 0.00295(16) 0.0017(2)
P1 0.0176(7) 0.0195(7) 0.0194(7) -0.0017(5) 0.0015(6) 0.0030(5)
P2 0.0167(7) 0.0192(7) 0.0224(7) 0.0013(5) 0.0024(6) 0.0003(5)
N1 0.019(2) 0.024(2) 0.018(2) -0.0032(18) 0.0030(18) 0.0003(18)
N2 0.013(2) 0.018(2) 0.023(2) -0.0011(17) 0.0000(18) -0.0005(17)
N3 0.018(2) 0.023(2) 0.019(2) 0.0017(18) -0.0015(17) -0.0048(18)
C1 0.032(3) 0.028(3) 0.032(3) 0.004(2) 0.014(3) -0.003(2)
C2 0.018(3) 0.024(3) 0.018(3) 0.001(2) 0.000(2) -0.001(2)
C3 0.016(3) 0.025(3) 0.024(3) 0.003(2) 0.003(2) -0.002(2)
C4 0.027(3) 0.022(3) 0.037(3) 0.006(2) -0.001(3) 0.004(2)
C5 0.036(3) 0.017(3) 0.044(3) -0.003(3) 0.005(3) 0.006(3)
C6 0.026(3) 0.029(3) 0.031(3) -0.001(2) 0.006(3) 0.007(2)
C7 0.016(3) 0.023(3) 0.021(3) -0.002(2) -0.002(2) 0.005(2)
C8 0.017(3) 0.024(3) 0.017(3) 0.000(2) -0.001(2) 0.007(2)
C9 0.032(3) 0.036(3) 0.029(3) -0.001(3) 0.010(3) 0.006(3)
C10 0.024(3) 0.025(3) 0.024(3) 0.000(2) 0.009(2) 0.005(2)
C11 0.023(3) 0.029(3) 0.021(3) -0.003(2) 0.008(2) 0.006(2)
C12 0.017(3) 0.032(3) 0.024(3) -0.007(2) 0.001(2) 0.004(2)
C13 0.016(3) 0.023(3) 0.019(3) 0.004(2) 0.005(2) 0.003(2)
C14 0.021(3) 0.031(3) 0.018(3) -0.003(2) 0.005(2) 0.003(2)
C15 0.028(3) 0.025(3) 0.031(3) 0.001(2) 0.007(3) 0.007(2)
C16 0.028(3) 0.040(3) 0.023(3) 0.006(3) 0.000(3) 0.013(3)
C17 0.021(3) 0.040(3) 0.030(3) 0.001(3) -0.006(2) -0.001(3)
C18 0.023(3) 0.027(3) 0.030(3) 0.003(2) 0.002(2) 0.001(3)
C19 0.014(3) 0.023(3) 0.025(3) -0.003(2) -0.002(2) 0.001(2)
C20 0.030(3) 0.023(3) 0.028(3) 0.001(2) 0.002(2) 0.002(2)
C21 0.030(3) 0.027(3) 0.032(3) -0.006(2) -0.004(3) -0.001(2)
C22 0.029(3) 0.030(3) 0.037(3) -0.001(3) -0.004(3) -0.010(3)
C23 0.035(3) 0.045(4) 0.023(3) -0.005(3) 0.004(3) -0.004(3)
C24 0.029(3) 0.027(3) 0.024(3) -0.008(2) -0.001(2) 0.002(2)
C25 0.022(3) 0.026(3) 0.027(3) -0.002(2) 0.005(2) -0.004(2)
C26 0.029(3) 0.028(3) 0.028(3) 0.004(2) 0.008(2) -0.009(2)
C27 0.019(3) 0.023(3) 0.029(3) 0.001(2) 0.004(2) -0.005(2)
C28 0.020(3) 0.020(3) 0.017(3) -0.001(2) 0.000(2) 0.001(2)
C29 0.016(3) 0.026(3) 0.022(3) 0.002(2) 0.001(2) -0.003(2)
C30 0.029(3) 0.024(3) 0.034(3) 0.001(2) -0.002(3) -0.005(2)
C31 0.039(4) 0.029(3) 0.035(3) -0.010(3) 0.002(3) 0.011(3)
C32 0.025(3) 0.040(3) 0.029(3) -0.007(3) 0.009(3) 0.001(3)
C33 0.024(3) 0.031(3) 0.023(3) 0.000(2) 0.007(2) -0.001(2)
C34 0.026(3) 0.010(2) 0.025(3) 0.000(2) 0.006(2) -0.003(2)
C35 0.030(3) 0.028(3) 0.033(3) 0.014(2) 0.004(3) -0.001(3)
C36 0.052(4) 0.050(4) 0.024(3) 0.024(3) 0.010(3) 0.001(3)
C37 0.055(4) 0.028(3) 0.024(3) 0.013(3) -0.005(3) 0.001(2)
C38 0.033(3) 0.028(3) 0.041(4) 0.003(3) -0.008(3) 0.002(3)
C39 0.022(3) 0.019(3) 0.041(3) -0.002(2) 0.002(3) 0.005(2)
C40 0.015(3) 0.025(3) 0.029(3) 0.001(2) 0.004(2) 0.000(2)
O1 0.031(2) 0.024(2) 0.050(3) 0.0011(17) 0.006(2) 0.0130(19)

loop_
_atom_type_symbol
_atom_type_description
_atom_type_scat_dispersion_real
_atom_type_scat_dispersion_imag
_atom_type_scat_source
C C 0.0033 0.0016 'International Tables Vol C Tables 4.2.6.8 and 6.1.1.4'
H H 0.0000 0.0000 'International Tables Vol C Tables 4.2.6.8 and 6.1.1.4'
N N 0.0061 0.0033 'International Tables Vol C Tables 4.2.6.8 and 6.1.1.4'
O O 0.0106 0.0060 'International Tables Vol C Tables 4.2.6.8 and 6.1.1.4'
P P 0.1023 0.0942 'International Tables Vol C Tables 4.2.6.8 and 6.1.1.4'
Mo Mo -1.6832 0.6857 'International Tables Vol C Tables 4.2.6.8 and 6.1.1.4'

loop_
_geom_angle_atom_site_label_1
_geom_angle_atom_site_label_2
_geom_angle_atom_site_label_3
_geom_angle
C40 Mo1 N1 97.74(18)
C40 Mo1 N2 171.43(18)
N1 Mo1 N2 74.79(15)
C40 Mo1 N3 114.11(18)
N1 Mo1 N3 147.91(15)
N2 Mo1 N3 73.72(15)
C40 Mo1 P1 78.83(14)
N1 Mo1 P1 83.27(11)
N2 Mo1 P1 104.04(11)
N3 Mo1 P1 98.49(10)
C40 Mo1 P2 82.60(14)
N1 Mo1 P2 115.24(11)
N2 Mo1 P2 96.67(11)
N3 Mo1 P2 74.66(10)
P1 Mo1 P2 155.46(5)
C19 P1 C12 103.8(2)
C19 P1 C13 99.9(2)
C12 P1 C13 102.2(2)
C19 P1 Mo1 117.09(16)
C12 P1 Mo1 109.81(16)
C13 P1 Mo1 121.72(16)
C34 P2 C28 101.4(2)
C34 P2 C27 101.9(2)
C28 P2 C27 104.0(2)
C34 P2 Mo1 121.83(16)
C28 P2 Mo1 116.11(16)
C27 P2 Mo1 109.38(17)
C2 N1 C10 116.7(4)
C2 N1 Mo1 118.8(3)
C10 N1 Mo1 123.2(3)
C7 N2 C3 120.6(4)
C7 N2 Mo1 120.9(3)
C3 N2 Mo1 118.5(3)
C8 N3 C25 120.0(4)
C8 N3 Mo1 116.8(3)
C25 N3 Mo1 122.4(3)
C2 C1 H1A 109.5
C2 C1 H1B 109.5
H1A C1 H1B 109.5
C2 C1 H1C 109.5
H1A C1 H1C 109.5
H1B C1 H1C 109.5
N1 C2 C3 114.7(4)
N1 C2 C1 124.0(4)
C3 C2 C1 121.2(4)
N2 C3 C2 112.8(4)
N2 C3 C4 118.6(4)
C2 C3 C4 128.5(5)
C5 C4 C3 119.2(5)
C5 C4 H4 120.4
C3 C4 H4 120.4
C4 C5 C6 121.8(5)
C4 C5 H5 119.1
C6 C5 H5 119.1
C7 C6 C5 117.9(5)
C7 C6 H6 121.0
C5 C6 H6 121.0
N2 C7 C6 121.6(5)
N2 C7 C8 112.6(4)
C6 C7 C8 125.7(5)
N3 C8 C7 115.7(4)
N3 C8 C9 125.0(5)
C7 C8 C9 119.2(4)
C8 C9 H9A 109.5
C8 C9 H9B 109.5
H9A C9 H9B 109.5
C8 C9 H9C 109.5
H9A C9 H9C 109.5
H9B C9 H9C 109.5
N1 C10 C11 111.6(4)
N1 C10 H10A 109.3
C11 C10 H10A 109.3
N1 C10 H10B 109.3
C11 C10 H10B 109.3
H10A C10 H10B 108.0
C10 C11 C12 115.6(4)
C10 C11 H11A 108.4
C12 C11 H11A 108.4
C10 C11 H11B 108.4
C12 C11 H11B 108.4
H11A C11 H11B 107.4
C11 C12 P1 113.7(3)
C11 C12 H12A 108.8
P1 C12 H12A 108.8
C11 C12 H12B 108.8
P1 C12 H12B 108.8
H12A C12 H12B 107.7
C14 C13 C18 118.4(4)
C14 C13 P1 120.9(4)
C18 C13 P1 120.7(4)
C13 C14 C15 121.2(5)
C13 C14 H14 119.4
C15 C14 H14 119.4
C16 C15 C14 119.7(5)
C16 C15 H15 120.1
C14 C15 H15 120.1
C15 C16 C17 120.0(5)
C15 C16 H16 120.0
C17 C16 H16 120.0
C18 C17 C16 119.9(5)
C18 C17 H17 120.0
C16 C17 H17 120.0
C17 C18 C13 120.7(5)
C17 C18 H18 119.6
C13 C18 H18 119.6
C20 C19 C24 117.6(5)
C20 C19 P1 125.0(4)
C24 C19 P1 117.4(4)
C21 C20 C19 121.0(5)
C21 C20 H20 119.5
C19 C20 H20 119.5
C22 C21 C20 120.5(5)
C22 C21 H21 119.8
C20 C21 H21 119.8
C21 C22 C23 119.7(5)
C21 C22 H22 120.2
C23 C22 H22 120.2
C24 C23 C22 120.1(5)
C24 C23 H23 119.9
C22 C23 H23 119.9
C23 C24 C19 121.1(5)
C23 C24 H24 119.4
C19 C24 H24 119.4
N3 C25 C26 110.4(4)
N3 C25 H25A 109.6
C26 C25 H25A 109.6
N3 C25 H25B 109.6
C26 C25 H25B 109.6
H25A C25 H25B 108.1
C27 C26 C25 114.6(4)
C27 C26 H26A 108.6
C25 C26 H26A 108.6
C27 C26 H26B 108.6
C25 C26 H26B 108.6
H26A C26 H26B 107.6
C26 C27 P2 115.1(3)
C26 C27 H27A 108.5
P2 C27 H27A 108.5
C26 C27 H27B 108.5
P2 C27 H27B 108.5
H27A C27 H27B 107.5
C33 C28 C29 117.8(5)
C33 C28 P2 124.3(4)
C29 C28 P2 117.9(4)
C30 C29 C28 121.3(5)
C30 C29 H29 119.3
C28 C29 H29 119.3
C29 C30 C31 119.6(5)
C29 C30 H30 120.2
C31 C30 H30 120.2
C32 C31 C30 119.8(5)
C32 C31 H31 120.1
C30 C31 H31 120.1
C31 C32 C33 120.2(5)
C31 C32 H32 119.9
C33 C32 H32 119.9
C32 C33 C28 121.2(5)
C32 C33 H33 119.4
C28 C33 H33 119.4
C35 C34 C39 118.9(5)
C35 C34 P2 120.4(4)
C39 C34 P2 120.7(4)
C34 C35 C36 120.3(5)
C34 C35 H35 119.9
C36 C35 H35 119.9
C37 C36 C35 119.9(6)
C37 C36 H36 120.0
C35 C36 H36 120.0
C38 C37 C36 120.8(5)
C38 C37 H37 119.6
C36 C37 H37 119.6
C37 C38 C39 119.3(5)
C37 C38 H38 120.4
C39 C38 H38 120.4
C38 C39 C34 120.7(5)
C38 C39 H39 119.6
C34 C39 H39 119.6
O1 C40 Mo1 174.5(4)
C3S O1S C2S 113.5
C2S C1S H1SA 109.5
C2S C1S H1SB 109.5
H1SA C1S H1SB 109.5
C2S C1S H1SC 109.5
H1SA C1S H1SC 109.5
H1SB C1S H1SC 109.5
O1S C2S C1S 108.8
O1S C2S H2SA 109.9
C1S C2S H2SA 109.9
O1S C2S H2SB 109.9
C1S C2S H2SB 109.9
H2SA C2S H2SB 108.3
O1S C3S C4S 108.8
O1S C3S H3SA 109.9
C4S C3S H3SA 109.9
O1S C3S H3SB 109.9
C4S C3S H3SB 109.9
H3SA C3S H3SB 108.3
C3S C4S H4SA 109.5
C3S C4S H4SB 109.5
H4SA C4S H4SB 109.5
C3S C4S H4SC 109.5
H4SA C4S H4SC 109.5
H4SB C4S H4SC 109.5
C7S O2S C6S 113.5
C6S C5S H5SA 109.5
C6S C5S H5SB 109.5
H5SA C5S H5SB 109.5
C6S C5S H5SC 109.5
H5SA C5S H5SC 109.5
H5SB C5S H5SC 109.5
O2S C6S C5S 108.8
O2S C6S H6SA 109.9
C5S C6S H6SA 109.9
O2S C6S H6SB 109.9
C5S C6S H6SB 109.9
H6SA C6S H6SB 108.3
O2S C7S C8S 108.8
O2S C7S H7SA 109.9
C8S C7S H7SA 109.9
O2S C7S H7SB 109.9
C8S C7S H7SB 109.9
H7SA C7S H7SB 108.3
C7S C8S H8SA 109.5
C7S C8S H8SB 109.5
H8SA C8S H8SB 109.5
C7S C8S H8SC 109.5
H8SA C8S H8SC 109.5
H8SB C8S H8SC 109.5

loop_
_geom_bond_atom_site_label_1
_geom_bond_atom_site_label_2
_geom_bond_distance
Mo1 C40 1.955(5)
Mo1 N1 2.070(4)
Mo1 N2 2.072(4)
Mo1 N3 2.186(4)
Mo1 P1 2.4301(13)
Mo1 P2 2.4825(13)
P1 C19 1.825(5)
P1 C12 1.829(5)
P1 C13 1.849(5)
P2 C34 1.836(5)
P2 C28 1.837(5)
P2 C27 1.845(5)
N1 C2 1.362(6)
N1 C10 1.478(6)
N2 C7 1.368(6)
N2 C3 1.390(6)
N3 C8 1.323(6)
N3 C25 1.471(6)
C1 C2 1.509(7)
C1 H1A 0.98
C1 H1B 0.98
C1 H1C 0.98
C2 C3 1.402(7)
C3 C4 1.420(7)
C4 C5 1.378(8)
C4 H4 0.95
C5 C6 1.393(7)
C5 H5 0.95
C6 C7 1.390(7)
C6 H6 0.95
C7 C8 1.453(7)
C8 C9 1.500(7)
C9 H9A 0.98
C9 H9B 0.98
C9 H9C 0.98
C10 C11 1.529(7)
C10 H10A 0.99
C10 H10B 0.99
C11 C12 1.539(7)
C11 H11A 0.99
C11 H11B 0.99
C12 H12A 0.99
C12 H12B 0.99
C13 C14 1.379(7)
C13 C18 1.401(7)
C14 C15 1.391(7)
C14 H14 0.95
C15 C16 1.374(7)
C15 H15 0.95
C16 C17 1.393(7)
C16 H16 0.95
C17 C18 1.376(7)
C17 H17 0.95
C18 H18 0.95
C19 C20 1.392(7)
C19 C24 1.401(7)
C20 C21 1.385(7)
C20 H20 0.95
C21 C22 1.374(7)
C21 H21 0.95
C22 C23 1.383(7)
C22 H22 0.95
C23 C24 1.380(7)
C23 H23 0.95
C24 H24 0.95
C25 C26 1.529(7)
C25 H25A 0.99
C25 H25B 0.99
C26 C27 1.527(7)
C26 H26A 0.99
C26 H26B 0.99
C27 H27A 0.99
C27 H27B 0.99
C28 C33 1.392(7)
C28 C29 1.401(6)
C29 C30 1.379(7)
C29 H29 0.95
C30 C31 1.397(8)
C30 H30 0.95
C31 C32 1.378(8)
C31 H31 0.95
C32 C33 1.382(7)
C32 H32 0.95
C33 H33 0.95
C34 C35 1.379(7)
C34 C39 1.397(7)
C35 C36 1.385(7)
C35 H35 0.95
C36 C37 1.377(8)
C36 H36 0.95
C37 C38 1.371(8)
C37 H37 0.95
C38 C39 1.382(7)
C38 H38 0.95
C39 H39 0.95
C40 O1 1.183(6)
O1S C3S 1.4194
O1S C2S 1.4194
C1S C2S 1.518
C1S H1SA 0.98
C1S H1SB 0.98
C1S H1SC 0.98
C2S H2SA 0.99
C2S H2SB 0.99
C3S C4S 1.518
C3S H3SA 0.99
C3S H3SB 0.99
C4S H4SA 0.98
C4S H4SB 0.98
C4S H4SC 0.98
O2S C7S 1.4195
O2S C6S 1.4195
C5S C6S 1.5178
C5S H5SA 0.98
C5S H5SB 0.98
C5S H5SC 0.98
C6S H6SA 0.99
C6S H6SB 0.99
C7S C8S 1.5178
C7S H7SA 0.99
C7S H7SB 0.99
C8S H8SA 0.98
C8S H8SB 0.98
C8S H8SC 0.98
